data_4074850
loop_
_publ_author_name
'Crossley, Ian R.'
'Hill, Anthony F.'
'Humphrey, Elizabeth R.'
'Smith, Matthew K.'

_publ_section_title
;
 A Less Carbocentric View of Agostic Interactions:&#x00A0; The Complexes
 [Rh(\h4-cod){H2A(mt)2}] (A = B, C+; mt = Methimazolyl)
;
_journal_issue 9
_journal_name_full Organometallics
_journal_page_first 2242
_journal_paper_doi 10.1021/om050942i
_journal_volume 25
_journal_year 2006
_chemical_formula_sum 'C16 H24 B N4 Rh S2'
_chemical_formula_weight 450.23
_chemical_name_systematic
;
 ?
;
_space_group_IT_number 14
_symmetry_cell_setting monoclinic
_symmetry_space_group_name_Hall '-P 2yab'
_symmetry_space_group_name_H-M 'P 1 21/a 1'
_atom_sites_solution_hydrogens geom
_atom_sites_solution_primary direct
_atom_sites_solution_secondary difmap
_audit_creation_method SHELXL-97
_cell_angle_alpha 90.000(5)
_cell_angle_beta 106.651(5)
_cell_angle_gamma 90.000(5)
_cell_formula_units_Z 4
_cell_length_a 14.975(5)
_cell_length_b 8.088(5)
_cell_length_c 16.133(5)
_cell_measurement_reflns_used 26071
_cell_measurement_temperature 200(2)
_cell_measurement_theta_max 30.03
_cell_measurement_theta_min 2.91
_cell_volume 1872.1(14)
_computing_cell_refinement DENZO-SMN
_computing_data_collection 'Nonius Collect'
_computing_data_reduction 'X -Seed'
_computing_molecular_graphics 'X-Seed / POV-Ray'
_computing_publication_material 'Microsoft Office 2000'
_computing_structure_refinement 'SHELXL-97 (Sheldrick, 1997)'
_computing_structure_solution 'SHELXS-97 (Sheldrick, 1990)'
_diffrn_ambient_temperature 200(2)
_diffrn_measured_fraction_theta_full 0.996
_diffrn_measured_fraction_theta_max 0.996
_diffrn_measurement_device_type CCD
_diffrn_measurement_method ' \f and \w scans with CCD '
_diffrn_radiation_monochromator graphite
_diffrn_radiation_source 'fine-focus sealed tube'
_diffrn_radiation_type MoK\a
_diffrn_radiation_wavelength 0.71069
_diffrn_reflns_av_R_equivalents 0.0446
_diffrn_reflns_av_sigmaI/netI 0.0319
_diffrn_reflns_limit_h_max 21
_diffrn_reflns_limit_h_min -21
_diffrn_reflns_limit_k_max 11
_diffrn_reflns_limit_k_min -11
_diffrn_reflns_limit_l_max 22
_diffrn_reflns_limit_l_min -22
_diffrn_reflns_number 41924
_diffrn_reflns_theta_full 30.10
_diffrn_reflns_theta_max 30.10
_diffrn_reflns_theta_min 3.00
_diffrn_standards_decay_% 0.00
_diffrn_standards_interval_count 0
_diffrn_standards_interval_time 0
_diffrn_standards_number 0
_exptl_absorpt_coefficient_mu 1.141
_exptl_absorpt_correction_T_max 0.816
_exptl_absorpt_correction_T_min 0.678
_exptl_absorpt_correction_type integration
_exptl_absorpt_process_details
;
Gaussian integration (Coppens, 1970)
;
_exptl_crystal_colour orange
_exptl_crystal_density_diffrn 1.597
_exptl_crystal_density_method 'not measured'
_exptl_crystal_description prism
_exptl_crystal_F_000 920
_exptl_crystal_size_max 0.2
_exptl_crystal_size_mid 0.18
_exptl_crystal_size_min 0.18
_refine_diff_density_max 0.702
_refine_diff_density_min -0.858
_refine_diff_density_rms 0.084
_refine_ls_extinction_coef 0.0000(3)
_refine_ls_extinction_expression Fc^*^=kFc[1+0.001xFc^2^\l^3^/sin(2\q)]^-1/4^
_refine_ls_extinction_method SHELXL
_refine_ls_goodness_of_fit_ref 1.042
_refine_ls_hydrogen_treatment mixed
_refine_ls_matrix_type full
_refine_ls_number_parameters 226
_refine_ls_number_reflns 5481
_refine_ls_number_restraints 0
_refine_ls_restrained_S_all 1.042
_refine_ls_R_factor_all 0.0376
_refine_ls_R_factor_gt 0.0270
_refine_ls_shift/su_max 0.001
_refine_ls_shift/su_mean 0.000
_refine_ls_structure_factor_coef Fsqd
_refine_ls_weighting_details 'calc w=1/[\s^2^(Fo^2^)+(0.0340P)^2^+0.7695P] where P=(Fo^2^+2Fc^2^)/3'
_refine_ls_weighting_scheme calc
_refine_ls_wR_factor_gt 0.0640
_refine_ls_wR_factor_ref 0.0683
_reflns_number_gt 4599
_reflns_number_total 5481
_reflns_threshold_expression >2sigma(I)
_cod_data_source_file om050942isi20051102_090239.cif
_cod_data_source_block c:lizzy1
_cod_original_sg_symbol_H-M P2(1)/a
_cod_database_code 4074850

loop_
_symmetry_equiv_pos_as_xyz
'x, y, z'
'-x+1/2, y+1/2, -z'
'-x, -y, -z'
'x-1/2, -y-1/2, z'

loop_
_atom_site_label
_atom_site_type_symbol
_atom_site_fract_x
_atom_site_fract_y
_atom_site_fract_z
_atom_site_U_iso_or_equiv
_atom_site_adp_type
_atom_site_occupancy
_atom_site_symmetry_multiplicity
_atom_site_calc_flag
_atom_site_refinement_flags
Rh1 Rh 0.180225(9) 0.103073(16) 0.700340(8) 0.02042(6) Uani 1 1 d .
B1 B 0.06993(15) 0.1584(3) 0.82898(14) 0.0254(4) Uani 1 1 d .
H1B1 H 0.0943(18) 0.204(3) 0.7723(17) 0.050 Uiso 1 1 d .
H2B1 H 0.0269(17) 0.250(3) 0.8481(16) 0.050 Uiso 1 1 d .
S11 S 0.30003(3) 0.12725(7) 0.83352(3) 0.02921(11) Uani 1 1 d .
N11 N 0.15532(12) 0.1290(2) 0.90916(10) 0.0277(3) Uani 1 1 d .
C11 C 0.24650(14) 0.1175(2) 0.91412(12) 0.0259(4) Uani 1 1 d .
N12 N 0.29469(13) 0.1017(2) 0.99875(11) 0.0388(4) Uani 1 1 d .
C12 C 0.14760(18) 0.1188(3) 0.99262(15) 0.0453(6) Uani 1 1 d .
H12 H 0.0911 0.1228 1.0082 0.054 Uiso 1 1 calc R
C13 C 0.23294(19) 0.1024(4) 1.04757(15) 0.0556(8) Uani 1 1 d .
H13 H 0.2481 0.0931 1.1087 0.067 Uiso 1 1 calc R
C14 C 0.39564(18) 0.0921(4) 1.03269(17) 0.0555(7) Uani 1 1 d .
H14A H 0.4199 0.0154 0.9974 0.083 Uiso 1 1 calc R
H14B H 0.4124 0.0525 1.0926 0.083 Uiso 1 1 calc R
H14C H 0.4226 0.2020 1.0310 0.083 Uiso 1 1 calc R
S21 S 0.13573(3) -0.17141(6) 0.73769(3) 0.02762(11) Uani 1 1 d .
N21 N 0.01259(10) -0.00346(19) 0.80497(10) 0.0235(3) Uani 1 1 d .
C21 C 0.03685(13) -0.1394(2) 0.76872(12) 0.0229(4) Uani 1 1 d .
N22 N -0.03190(11) -0.2533(2) 0.76081(10) 0.0280(3) Uani 1 1 d .
C22 C -0.07320(13) -0.0329(3) 0.81947(13) 0.0306(4) Uani 1 1 d .
H22 H -0.1068 0.0432 0.8440 0.037 Uiso 1 1 calc R
C23 C -0.10067(14) -0.1874(3) 0.79284(14) 0.0341(4) Uani 1 1 d .
H23 H -0.1563 -0.2407 0.7955 0.041 Uiso 1 1 calc R
C24 C -0.03477(17) -0.4142(3) 0.72016(16) 0.0395(5) Uani 1 1 d .
H24A H -0.0336 -0.3999 0.6602 0.059 Uiso 1 1 calc R
H24B H -0.0921 -0.4719 0.7210 0.059 Uiso 1 1 calc R
H24C H 0.0194 -0.4795 0.7519 0.059 Uiso 1 1 calc R
C31 C 0.12414(14) 0.0307(2) 0.56642(12) 0.0286(4) Uani 1 1 d .
H31 H 0.1107 -0.0902 0.5575 0.034 Uiso 1 1 calc R
C32 C 0.05809(13) 0.1185(2) 0.59389(12) 0.0282(4) Uani 1 1 d .
H32 H 0.0048 0.0501 0.6003 0.034 Uiso 1 1 calc R
C33 C 0.03416(14) 0.2979(3) 0.57209(14) 0.0340(4) Uani 1 1 d .
H33A H -0.0062 0.3380 0.6069 0.041 Uiso 1 1 calc R
H33B H -0.0018 0.3063 0.5103 0.041 Uiso 1 1 calc R
C34 C 0.12050(15) 0.4104(2) 0.58893(14) 0.0330(4) Uani 1 1 d .
H34A H 0.1381 0.4224 0.5346 0.040 Uiso 1 1 calc R
H34B H 0.1043 0.5216 0.6059 0.040 Uiso 1 1 calc R
C35 C 0.20362(14) 0.3449(2) 0.65910(12) 0.0261(4) Uani 1 1 d .
H35 H 0.2283 0.4243 0.7078 0.031 Uiso 1 1 calc R
C36 C 0.27156(13) 0.2379(2) 0.64490(12) 0.0272(4) Uani 1 1 d .
H36 H 0.3352 0.2557 0.6855 0.033 Uiso 1 1 calc R
C37 C 0.27189(15) 0.1652(3) 0.55861(14) 0.0337(4) Uani 1 1 d .
H37A H 0.3161 0.0713 0.5685 0.040 Uiso 1 1 calc R
H37B H 0.2939 0.2499 0.5248 0.040 Uiso 1 1 calc R
C38 C 0.17523(17) 0.1052(3) 0.50641(14) 0.0345(5) Uani 1 1 d .
H38A H 0.1389 0.1992 0.4743 0.041 Uiso 1 1 calc R
H38B H 0.1816 0.0212 0.4638 0.041 Uiso 1 1 calc R

loop_
_atom_site_aniso_label
_atom_site_aniso_U_11
_atom_site_aniso_U_22
_atom_site_aniso_U_33
_atom_site_aniso_U_23
_atom_site_aniso_U_13
_atom_site_aniso_U_12
Rh1 0.01976(8) 0.02105(8) 0.02031(8) 0.00073(5) 0.00551(5) -0.00120(5)
B1 0.0246(10) 0.0244(10) 0.0278(10) -0.0011(8) 0.0086(8) 0.0004(8)
S11 0.0203(2) 0.0425(3) 0.0241(2) 0.00045(19) 0.00506(18) -0.00391(19)
N11 0.0280(8) 0.0342(9) 0.0223(8) -0.0035(6) 0.0096(6) -0.0033(7)
C11 0.0258(9) 0.0278(9) 0.0220(9) -0.0018(7) 0.0036(7) -0.0027(7)
N12 0.0337(10) 0.0581(12) 0.0208(8) -0.0010(8) 0.0015(7) -0.0021(8)
C12 0.0408(13) 0.0729(17) 0.0269(11) -0.0046(11) 0.0172(9) -0.0026(11)
C13 0.0491(15) 0.098(2) 0.0196(10) 0.0004(12) 0.0104(10) -0.0041(14)
C14 0.0356(13) 0.088(2) 0.0331(12) 0.0053(13) -0.0065(10) 0.0009(13)
S21 0.0273(2) 0.0213(2) 0.0381(3) 0.00192(19) 0.0156(2) 0.00145(18)
N21 0.0213(7) 0.0248(7) 0.0253(8) 0.0005(6) 0.0082(6) -0.0006(6)
C21 0.0227(9) 0.0226(8) 0.0231(9) 0.0027(7) 0.0060(7) -0.0019(7)
N22 0.0278(8) 0.0263(8) 0.0311(8) -0.0015(7) 0.0105(7) -0.0066(6)
C22 0.0243(9) 0.0351(10) 0.0353(10) 0.0004(9) 0.0133(8) 0.0001(8)
C23 0.0242(10) 0.0395(11) 0.0412(12) 0.0006(9) 0.0134(8) -0.0068(9)
C24 0.0452(13) 0.0287(11) 0.0464(13) -0.0072(9) 0.0161(11) -0.0137(9)
C31 0.0331(10) 0.0286(10) 0.0208(9) -0.0037(7) 0.0023(7) -0.0028(8)
C32 0.0221(9) 0.0346(10) 0.0230(9) -0.0010(7) -0.0013(7) -0.0033(7)
C33 0.0291(10) 0.0381(11) 0.0314(10) 0.0022(9) 0.0028(8) 0.0085(9)
C34 0.0394(12) 0.0281(10) 0.0330(10) 0.0060(8) 0.0131(9) 0.0078(8)
C35 0.0317(10) 0.0208(8) 0.0275(9) -0.0005(7) 0.0114(8) -0.0045(7)
C36 0.0263(9) 0.0265(9) 0.0318(10) 0.0036(8) 0.0131(8) -0.0032(7)
C37 0.0395(12) 0.0341(10) 0.0341(11) 0.0025(9) 0.0213(9) 0.0024(9)
C38 0.0471(13) 0.0337(11) 0.0255(10) -0.0005(8) 0.0146(9) 0.0031(9)

loop_
_atom_type_symbol
_atom_type_description
_atom_type_scat_dispersion_real
_atom_type_scat_dispersion_imag
_atom_type_scat_source
C C 0.0033 0.0016 'International Tables Vol C Tables 4.2.6.8 and 6.1.1.4'
H H 0.0000 0.0000 'International Tables Vol C Tables 4.2.6.8 and 6.1.1.4'
B B 0.0013 0.0007 'International Tables Vol C Tables 4.2.6.8 and 6.1.1.4'
N N 0.0061 0.0033 'International Tables Vol C Tables 4.2.6.8 and 6.1.1.4'
S S 0.1246 0.1234 'International Tables Vol C Tables 4.2.6.8 and 6.1.1.4'
Rh Rh -1.1178 0.9187 'International Tables Vol C Tables 4.2.6.8 and 6.1.1.4'

loop_
_exptl_crystal_face_index_h
_exptl_crystal_face_index_k
_exptl_crystal_face_index_l
_exptl_crystal_face_perp_dist
-1 0 0 0.200
1 -1 0 0.130
1 1 0 0.150
0 0 -1 0.100
0 0 1 0.100

loop_
_geom_angle_atom_site_label_1
_geom_angle_atom_site_label_2
_geom_angle_atom_site_label_3
_geom_angle
C32 Rh1 C35 82.75(8)
C32 Rh1 C36 97.92(8)
C35 Rh1 C36 38.45(7)
C32 Rh1 C31 37.82(8)
C35 Rh1 C31 89.32(8)
C36 Rh1 C31 80.32(8)
C32 Rh1 S11 167.68(6)
C35 Rh1 S11 93.31(6)
C36 Rh1 S11 85.90(6)
C31 Rh1 S11 154.25(6)
C32 Rh1 S21 91.17(6)
C35 Rh1 S21 173.70(5)
C36 Rh1 S21 145.10(5)
C31 Rh1 S21 86.85(6)
S11 Rh1 S21 92.31(2)
N21 B1 N11 110.03(16)
C11 S11 Rh1 106.60(7)
C11 N11 C12 107.65(18)
C11 N11 B1 129.62(16)
C12 N11 B1 122.65(17)
N11 C11 N12 107.71(17)
N11 C11 S11 129.63(15)
N12 C11 S11 122.62(16)
C11 N12 C13 108.98(19)
C11 N12 C14 125.5(2)
C13 N12 C14 125.5(2)
C13 C12 N11 108.7(2)
C12 C13 N12 107.0(2)
C21 S21 Rh1 104.75(7)
C21 N21 C22 108.12(16)
C21 N21 B1 126.85(16)
C22 N21 B1 125.02(16)
N21 C21 N22 107.66(16)
N21 C21 S21 127.94(14)
N22 C21 S21 124.40(14)
C21 N22 C23 109.18(16)
C21 N22 C24 124.95(17)
C23 N22 C24 125.77(17)
C23 C22 N21 108.52(17)
C22 C23 N22 106.53(17)
C32 C31 C38 122.32(18)
C32 C31 Rh1 69.58(11)
C38 C31 Rh1 114.00(13)
C31 C32 C33 124.03(19)
C31 C32 Rh1 72.60(11)
C33 C32 Rh1 109.66(13)
C32 C33 C34 113.26(16)
C35 C34 C33 113.13(16)
C36 C35 C34 124.84(18)
C36 C35 Rh1 71.09(11)
C34 C35 Rh1 112.39(13)
C35 C36 C37 125.70(18)
C35 C36 Rh1 70.45(11)
C37 C36 Rh1 111.00(13)
C36 C37 C38 112.20(17)
C31 C38 C37 110.16(17)

loop_
_geom_bond_atom_site_label_1
_geom_bond_atom_site_label_2
_geom_bond_distance
Rh1 C32 2.1237(19)
Rh1 C35 2.127(2)
Rh1 C36 2.1356(19)
Rh1 C31 2.1625(19)
Rh1 S11 2.3799(8)
Rh1 S21 2.4425(13)
B1 N21 1.553(3)
B1 N11 1.555(3)
S11 C11 1.714(2)
N11 C11 1.348(3)
N11 C12 1.387(3)
C11 N12 1.355(3)
N12 C13 1.376(3)
N12 C14 1.455(3)
C12 C13 1.337(4)
S21 C21 1.7132(19)
N21 C21 1.344(2)
N21 C22 1.391(2)
C21 N22 1.360(2)
N22 C23 1.384(3)
N22 C24 1.453(3)
C22 C23 1.347(3)
C31 C32 1.390(3)
C31 C38 1.520(3)
C32 C33 1.512(3)
C33 C34 1.540(3)
C34 C35 1.518(3)
C35 C36 1.404(3)
C36 C37 1.512(3)
C37 C38 1.530(3)
